data_9009342
loop_
_publ_author_name
'Bonazzi, P.'
'Menchetti, S.'
'Sabelli, C.'

_publ_section_title
;Structure refinement of kermesite: symmetry, twinning, and comparison with
 stibnite Locality: Braunsdorf, Czechoslovakia
;
_journal_name_full 'Neues Jahrbuch fur Mineralogie, Monatshefte'
_journal_page_first 557
_journal_page_last 567
_journal_volume 1987
_journal_year 1987
_chemical_compound_source 'Braunsdorf, Czechoslovakia'
_chemical_formula_sum 'O S2 Sb2'
_chemical_name_mineral Kermesite
_space_group_IT_number 2
_symmetry_space_group_name_Hall '-P 1'
_symmetry_space_group_name_H-M 'P -1'
_cell_angle_alpha 102.78
_cell_angle_beta 110.63
_cell_angle_gamma 101.00
_cell_length_a 8.147
_cell_length_b 10.709
_cell_length_c 5.785
_cell_formula_units_Z 4
_cell_volume 440.229
_database_code_amcsd 0014820
_exptl_crystal_density_diffrn 4.883
_cod_original_formula_sum 'Sb2 S2 O'
_cod_database_code 9009342

loop_
_space_group_symop_operation_xyz
x,y,z
-x,-y,-z

loop_
_atom_site_label
_atom_site_fract_x
_atom_site_fract_y
_atom_site_fract_z
_atom_site_U_iso_or_equiv
Sb1 0.16800 0.63140 0.03810 0.01381
Sb2 0.66020 0.62980 0.01400 0.01469
Sb3 0.12530 0.85430 0.63230 0.01862
Sb4 0.65150 0.91460 0.67890 0.02026
S1 0.80980 0.70270 0.49620 0.01735
S2 0.29110 0.69250 0.51690 0.01773
S3 0.04670 0.90950 0.22550 0.01596
S4 0.52110 0.91060 0.22900 0.01710
O1 0.89960 0.56690 0.03520 0.01659
O2 0.41350 0.57240 0.07700 0.01912

loop_
_cod_related_entry_id
_cod_related_entry_database
_cod_related_entry_code
1 AMCSD 0014820
